data_7202782
loop_
_publ_author_name
'Hu, Chunhua'
'Kalf, Irmgard'
'Englert, Ulli'

_publ_section_title
;
 Pyridine complexes of mercury(ii)halides: Implications of a soft metal
 center for crystal engineering.
;
_journal_issue 7
_journal_name_full CrystEngComm
_journal_page_first 603
_journal_paper_doi 10.1039/b701907f
_journal_volume 9
_journal_year 2007
_chemical_formula_sum 'C10 H6 Br6 Hg N2'
_chemical_formula_weight 834.22
_chemical_name_common 'Compound 5'
_chemical_name_systematic
;
?
;
_space_group_IT_number 2
_symmetry_cell_setting triclinic
_symmetry_space_group_name_Hall '-P 1'
_symmetry_space_group_name_H-M 'P -1'
_atom_sites_solution_hydrogens geom
_atom_sites_solution_primary direct
_atom_sites_solution_secondary difmap
_cell_angle_alpha 86.845(5)
_cell_angle_beta 84.250(5)
_cell_angle_gamma 82.925(5)
_cell_formula_units_Z 2
_cell_length_a 4.0004(11)
_cell_length_b 14.637(4)
_cell_length_c 14.682(4)
_cell_measurement_reflns_used 9630
_cell_measurement_temperature 293(2)
_cell_measurement_theta_max 26.10
_cell_measurement_theta_min 1.40
_cell_volume 848.1(4)
_computing_cell_refinement 'SMART (Bruker, 2001)'
_computing_data_collection 'SMART (Bruker, 2001)'
_computing_data_reduction 'SAINT+ (Bruker, 1999)'
_computing_molecular_graphics 'PLATON (Spek, 2003)'
_computing_publication_material 'SHELXTL (Sheldrick, 1998)'
_computing_structure_refinement 'SHELXTL (Sheldrick, 1998)'
_computing_structure_solution 'SHELXTL (Sheldrick, 1998)'
_diffrn_ambient_temperature 293(2)
_diffrn_measured_fraction_theta_full 0.995
_diffrn_measured_fraction_theta_max 0.995
_diffrn_measurement_device_type 'Bruker SMART APEX CCD diffractometer'
_diffrn_measurement_method 'omega scans'
_diffrn_radiation_monochromator graphite
_diffrn_radiation_source 'fine-focus sealed tube'
_diffrn_radiation_type MoK\a
_diffrn_radiation_wavelength 0.71073
_diffrn_reflns_av_R_equivalents 0.1139
_diffrn_reflns_av_sigmaI/netI 0.1414
_diffrn_reflns_limit_h_max 4
_diffrn_reflns_limit_h_min -4
_diffrn_reflns_limit_k_max 18
_diffrn_reflns_limit_k_min -18
_diffrn_reflns_limit_l_max 18
_diffrn_reflns_limit_l_min -18
_diffrn_reflns_number 9630
_diffrn_reflns_theta_full 26.10
_diffrn_reflns_theta_max 26.10
_diffrn_reflns_theta_min 1.40
_diffrn_standards_decay_% 0
_exptl_absorpt_coefficient_mu 23.196
_exptl_absorpt_correction_T_max 0.499
_exptl_absorpt_correction_T_min 0.185
_exptl_absorpt_correction_type multi-scan
_exptl_absorpt_process_details SADABS
_exptl_crystal_colour colourless
_exptl_crystal_density_diffrn 3.267
_exptl_crystal_density_method 'not measured'
_exptl_crystal_description needle
_exptl_crystal_F_000 740
_exptl_crystal_size_max 0.33
_exptl_crystal_size_mid 0.04
_exptl_crystal_size_min 0.03
_refine_diff_density_max 1.323
_refine_diff_density_min -1.478
_refine_diff_density_rms 0.247
_refine_ls_extinction_method none
_refine_ls_goodness_of_fit_ref 0.958
_refine_ls_hydrogen_treatment constr
_refine_ls_matrix_type full
_refine_ls_number_parameters 175
_refine_ls_number_reflns 3324
_refine_ls_number_restraints 0
_refine_ls_restrained_S_all 0.958
_refine_ls_R_factor_all 0.1286
_refine_ls_R_factor_gt 0.0570
_refine_ls_shift/su_max 0.000
_refine_ls_shift/su_mean 0.000
_refine_ls_structure_factor_coef Fsqd
_refine_ls_weighting_details 'calc w=1/[\s^2^(Fo^2^)+(0.0235P)^2^+0.0000P] where P=(Fo^2^+2Fc^2^)/3'
_refine_ls_weighting_scheme calc
_refine_ls_wR_factor_gt 0.1063
_refine_ls_wR_factor_ref 0.1290
_reflns_number_gt 1824
_reflns_number_total 3324
_reflns_threshold_expression >2sigma(I)
_cod_data_source_file b701907f.txt
_cod_data_source_block hc187
_cod_original_cell_volume 848.0(4)
_cod_original_sg_symbol_H-M P-1
_cod_database_code 7202782

loop_
_symmetry_equiv_pos_as_xyz
'x, y, z'
'-x, -y, -z'

loop_
_atom_site_label
_atom_site_type_symbol
_atom_site_fract_x
_atom_site_fract_y
_atom_site_fract_z
_atom_site_U_iso_or_equiv
_atom_site_adp_type
_atom_site_occupancy
_atom_site_symmetry_multiplicity
_atom_site_calc_flag
_atom_site_refinement_flags
_atom_site_disorder_assembly
_atom_site_disorder_group
Hg1 Hg 0.0000 0.0000 0.0000 0.0423(3) Uani 1 2 d S . .
Br1 Br -0.4111(4) 0.09368(12) -0.09830(11) 0.0446(4) Uani 1 1 d . . .
Br2 Br -0.5042(5) 0.39833(13) 0.12573(13) 0.0631(6) Uani 1 1 d . . .
Br3 Br 0.0466(5) 0.14186(14) 0.39128(12) 0.0599(5) Uani 1 1 d . . .
N11 N -0.105(4) 0.1277(9) 0.1205(9) 0.048(4) Uani 1 1 d . . .
C12 C -0.249(4) 0.2136(11) 0.1002(11) 0.048(5) Uani 1 1 d . . .
H12 H -0.3170 0.2286 0.0383 0.063 Uiso 1 1 calc R . .
C13 C -0.303(4) 0.2791(11) 0.1618(11) 0.039(4) Uani 1 1 d . . .
C14 C -0.218(4) 0.2595(12) 0.2536(11) 0.047(4) Uani 1 1 d . . .
H14 H -0.2592 0.3060 0.3002 0.061 Uiso 1 1 calc R . .
C15 C -0.075(4) 0.1717(12) 0.2721(10) 0.043(4) Uani 1 1 d . . .
C16 C -0.017(4) 0.1068(11) 0.2078(11) 0.043(4) Uani 1 1 d . . .
H16 H 0.0876 0.0447 0.2239 0.055 Uiso 1 1 calc R . .
Hg2 Hg 0.5000 0.5000 0.5000 0.0433(3) Uani 1 2 d S . .
Br4 Br 0.1785(4) 0.41579(12) 0.40063(11) 0.0478(5) Uani 1 1 d . . .
Br5 Br 0.7276(6) 0.90430(14) 0.37559(14) 0.0720(6) Uani 1 1 d . . .
Br6 Br 0.9746(6) 0.63285(15) 0.10924(13) 0.0683(6) Uani 1 1 d . . .
N21 N 0.554(3) 0.6360(10) 0.3737(8) 0.047(4) Uani 1 1 d . . .
C22 C 0.672(5) 0.6091(13) 0.2896(10) 0.061(6) Uani 1 1 d . . .
H22 H 0.6573 0.5464 0.2712 0.080 Uiso 1 1 calc R . .
C23 C 0.811(4) 0.6716(12) 0.2308(11) 0.051(5) Uani 1 1 d . . .
C24 C 0.831(4) 0.7608(11) 0.2503(11) 0.042(4) Uani 1 1 d . . .
H24 H 0.9232 0.8055 0.2055 0.055 Uiso 1 1 calc R . .
C25 C 0.711(4) 0.7823(10) 0.3390(11) 0.037(4) Uani 1 1 d . . .
C26 C 0.570(4) 0.7220(12) 0.3983(11) 0.051(5) Uani 1 1 d . . .
H26 H 0.4778 0.7409 0.4597 0.067 Uiso 1 1 calc R . .

loop_
_atom_site_aniso_label
_atom_site_aniso_U_11
_atom_site_aniso_U_22
_atom_site_aniso_U_33
_atom_site_aniso_U_23
_atom_site_aniso_U_13
_atom_site_aniso_U_12
Hg1 0.0476(6) 0.0460(6) 0.0335(5) 0.0061(4) -0.0116(4) -0.0033(5)
Br1 0.0476(10) 0.0492(11) 0.0369(9) 0.0127(8) -0.0106(8) -0.0070(8)
Br2 0.0794(14) 0.0499(12) 0.0593(12) 0.0013(9) -0.0159(11) 0.0012(10)
Br3 0.0743(13) 0.0706(14) 0.0366(10) 0.0006(9) -0.0162(9) -0.0076(11)
N11 0.076(10) 0.039(9) 0.031(8) -0.002(6) -0.009(7) -0.014(8)
C12 0.087(14) 0.033(10) 0.026(9) 0.009(7) -0.016(9) -0.006(10)
C13 0.030(9) 0.048(11) 0.040(10) -0.007(8) -0.001(7) -0.003(8)
C14 0.046(10) 0.048(12) 0.046(10) -0.009(8) 0.006(8) -0.003(9)
C15 0.043(10) 0.063(13) 0.024(8) -0.015(8) -0.005(7) 0.000(9)
C16 0.039(9) 0.038(10) 0.050(11) -0.011(8) 0.011(8) -0.008(8)
Hg2 0.0502(6) 0.0495(6) 0.0330(5) 0.0057(4) -0.0073(4) -0.0177(5)
Br4 0.0473(10) 0.0536(11) 0.0448(10) -0.0083(8) -0.0089(8) -0.0083(9)
Br5 0.1071(17) 0.0514(13) 0.0604(13) 0.0073(10) -0.0132(12) -0.0213(12)
Br6 0.0884(15) 0.0730(15) 0.0398(11) 0.0085(10) 0.0069(10) -0.0103(12)
N21 0.068(10) 0.054(10) 0.023(7) 0.010(6) -0.013(7) -0.018(8)
C22 0.104(16) 0.062(13) 0.022(9) 0.018(8) -0.009(10) -0.030(12)
C23 0.064(12) 0.050(12) 0.035(10) 0.010(8) -0.006(9) 0.006(9)
C24 0.035(10) 0.047(12) 0.045(10) 0.002(8) -0.009(8) 0.001(8)
C25 0.039(9) 0.023(9) 0.046(10) -0.004(7) 0.001(8) 0.005(7)
C26 0.069(12) 0.060(13) 0.029(9) -0.001(8) -0.001(9) -0.026(10)

loop_
_atom_type_symbol
_atom_type_description
_atom_type_scat_dispersion_real
_atom_type_scat_dispersion_imag
_atom_type_scat_source
C C 0.0033 0.0016 'International Tables Vol C Tables 4.2.6.8 and 6.1.1.4'
H H 0.0000 0.0000 'International Tables Vol C Tables 4.2.6.8 and 6.1.1.4'
N N 0.0061 0.0033 'International Tables Vol C Tables 4.2.6.8 and 6.1.1.4'
Br Br -0.2901 2.4595 'International Tables Vol C Tables 4.2.6.8 and 6.1.1.4'
Hg Hg -2.3894 9.2266 'International Tables Vol C Tables 4.2.6.8 and 6.1.1.4'

loop_
_geom_angle_atom_site_label_1
_geom_angle_atom_site_label_2
_geom_angle_atom_site_label_3
_geom_angle
_geom_angle_site_symmetry_1
_geom_angle_site_symmetry_3
_geom_angle_publ_flag
Br1 Hg1 Br1 180.00(9) 2 . ?
Br1 Hg1 N11 89.9(3) 2 2 ?
Br1 Hg1 N11 90.1(3) . 2 ?
Br1 Hg1 N11 90.1(3) 2 . ?
Br1 Hg1 N11 89.9(3) . . ?
N11 Hg1 N11 180.0(9) 2 . ?
Br1 Hg1 Br1 89.17(5) 2 1_655 ?
Br1 Hg1 Br1 90.83(5) . 1_655 ?
N11 Hg1 Br1 89.7(3) 2 1_655 ?
N11 Hg1 Br1 90.3(3) . 1_655 ?
Br1 Hg1 Br1 90.83(5) 2 2_455 ?
Br1 Hg1 Br1 89.17(5) . 2_455 ?
N11 Hg1 Br1 90.3(3) 2 2_455 ?
N11 Hg1 Br1 89.7(3) . 2_455 ?
Br1 Hg1 Br1 180.00(5) 1_655 2_455 ?
Hg1 Br1 Hg1 90.83(5) . 1_455 ?
C12 N11 C16 118.5(13) . . ?
C12 N11 Hg1 122.1(10) . . ?
C16 N11 Hg1 119.4(10) . . ?
C13 C12 N11 122.2(15) . . ?
C13 C12 H12 118.9 . . ?
N11 C12 H12 118.9 . . ?
C12 C13 C14 120.7(16) . . ?
C12 C13 Br2 118.8(13) . . ?
C14 C13 Br2 120.5(12) . . ?
C15 C14 C13 115.7(15) . . ?
C15 C14 H14 122.2 . . ?
C13 C14 H14 122.2 . . ?
C16 C15 C14 122.5(16) . . ?
C16 C15 Br3 119.8(14) . . ?
C14 C15 Br3 117.7(12) . . ?
C15 C16 N11 120.4(16) . . ?
C15 C16 H16 119.8 . . ?
N11 C16 H16 119.8 . . ?
Br4 Hg2 Br4 180.00(7) . 2_666 ?
Br4 Hg2 N21 88.3(3) . 2_666 ?
Br4 Hg2 N21 91.7(3) 2_666 2_666 ?
Br4 Hg2 N21 91.7(3) . . ?
Br4 Hg2 N21 88.3(3) 2_666 . ?
N21 Hg2 N21 180.000(3) 2_666 . ?
Br4 Hg2 Br4 89.48(5) . 2_566 ?
Br4 Hg2 Br4 90.52(5) 2_666 2_566 ?
N21 Hg2 Br4 83.7(3) 2_666 2_566 ?
N21 Hg2 Br4 96.3(3) . 2_566 ?
Br4 Hg2 Br4 90.52(5) . 1_655 ?
Br4 Hg2 Br4 89.48(5) 2_666 1_655 ?
N21 Hg2 Br4 96.3(3) 2_666 1_655 ?
N21 Hg2 Br4 83.7(3) . 1_655 ?
Br4 Hg2 Br4 180.0 2_566 1_655 ?
Hg2 Br4 Hg2 90.52(5) . 1_455 ?
C22 N21 C26 121.1(14) . . ?
C22 N21 Hg2 115.0(11) . . ?
C26 N21 Hg2 120.4(10) . . ?
N21 C22 C23 117.6(17) . . ?
N21 C22 H22 121.2 . . ?
C23 C22 H22 121.2 . . ?
C22 C23 C24 124.7(17) . . ?
C22 C23 Br6 117.4(14) . . ?
C24 C23 Br6 117.9(12) . . ?
C23 C24 C25 114.0(15) . . ?
C23 C24 H24 123.0 . . ?
C25 C24 H24 123.0 . . ?
C26 C25 C24 122.5(15) . . ?
C26 C25 Br5 119.1(13) . . ?
C24 C25 Br5 118.3(12) . . ?
C25 C26 N21 120.0(15) . . ?
C25 C26 H26 120.0 . . ?
N21 C26 H26 120.0 . . ?

loop_
_geom_bond_atom_site_label_1
_geom_bond_atom_site_label_2
_geom_bond_distance
_geom_bond_site_symmetry_2
_geom_bond_publ_flag
Hg1 Br1 2.5239(17) 2 ?
Hg1 Br1 2.5239(17) . ?
Hg1 N11 2.612(13) 2 ?
Hg1 N11 2.612(13) . ?
Hg1 Br1 3.0675(16) 1_655 ?
Hg1 Br1 3.0675(16) 2_455 ?
Br1 Hg1 3.0675(16) 1_455 ?
Br2 C13 1.901(16) . ?
Br3 C15 1.876(15) . ?
N11 C12 1.347(19) . ?
N11 C16 1.37(2) . ?
C12 C13 1.34(2) . ?
C12 H12 0.9800 . ?
C13 C14 1.43(2) . ?
C14 C15 1.36(2) . ?
C14 H14 0.9800 . ?
C15 C16 1.36(2) . ?
C16 H16 0.9800 . ?
Hg2 Br4 2.5033(16) . ?
Hg2 Br4 2.5033(16) 2_666 ?
Hg2 N21 2.658(12) 2_666 ?
Hg2 N21 2.658(12) . ?
Hg2 Br4 3.0977(18) 2_566 ?
Hg2 Br4 3.0977(19) 1_655 ?
Br4 Hg2 3.0977(18) 1_455 ?
Br5 C25 1.904(15) . ?
Br6 C23 1.929(17) . ?
N21 C22 1.34(2) . ?
N21 C26 1.34(2) . ?
C22 C23 1.36(2) . ?
C22 H22 0.9800 . ?
C23 C24 1.37(2) . ?
C24 C25 1.38(2) . ?
C24 H24 0.9800 . ?
C25 C26 1.34(2) . ?
C26 H26 0.9800 . ?
